data_2011309
loop_
_publ_author_name
'Ellis, Dianne D.'
'Spek, Anthony L.'

_publ_section_title
;
 Chlorobis(triphenylphosphine)nickel(I) tetrahydrofuran solvate and an
 unsolvated trigonal phase of chlorotris(triphenylphosphine)nickel(I)
;
_journal_issue 9
_journal_name_full 'Acta Crystallographica Section C'
_journal_page_first 1067
_journal_page_last 1070
_journal_paper_doi 10.1107/S0108270100008350
_journal_volume 56
_journal_year 2000
_chemical_formula_iupac '[NiCl (C18 H15 P)3 ]'
_chemical_formula_moiety 'C54 H45 Cl Ni P3'
_chemical_formula_sum 'C54 H45 Cl Ni P3'
_chemical_formula_weight 880.97
_chemical_name_systematic
;
 ?
;
_space_group_IT_number 143
_symmetry_cell_setting trigonal
_symmetry_space_group_name_Hall 'P 3'
_symmetry_space_group_name_H-M 'P 3'
_audit_creation_method SHELXL-97
_cell_angle_alpha 90.00
_cell_angle_beta 90.00
_cell_angle_gamma 120.00
_cell_formula_units_Z 3
_cell_length_a 19.0125(8)
_cell_length_b 19.0125(8)
_cell_length_c 10.4507(7)
_cell_measurement_reflns_used 25
_cell_measurement_temperature 150(2)
_cell_measurement_theta_max 13.88
_cell_measurement_theta_min 11.71
_cell_volume 3271.6(3)
_computing_cell_refinement 'SET4 (de Boer & Duisenberg, 1984)'
_computing_data_collection 'Locally modified CAD4-Version 5 Software (Enraf-Nonius, 1989)'
_computing_data_reduction 'HELENA (Spek, 1997)'
_computing_molecular_graphics 'PLATON (Spek, 2000)'
_computing_publication_material PLATON
_computing_structure_refinement 'SHELXL97 (Sheldrick, 1997)'
_computing_structure_solution 'DIRDIF (Beurksens et al., 1997)'
_diffrn_ambient_temperature 150(2)
_diffrn_measured_fraction_theta_full .999
_diffrn_measured_fraction_theta_max .999
_diffrn_measurement_device_type 'Enraf-Nonius CAD4'
_diffrn_measurement_method w/2\q
_diffrn_radiation_monochromator graphite
_diffrn_radiation_source 'rotating anode'
_diffrn_radiation_type MoK\a
_diffrn_radiation_wavelength .71073
_diffrn_reflns_av_R_equivalents .0554
_diffrn_reflns_av_sigmaI/netI .0649
_diffrn_reflns_limit_h_max 23
_diffrn_reflns_limit_h_min -24
_diffrn_reflns_limit_k_max 24
_diffrn_reflns_limit_k_min -23
_diffrn_reflns_limit_l_max 0
_diffrn_reflns_limit_l_min -13
_diffrn_reflns_number 10742
_diffrn_reflns_theta_full 27.49
_diffrn_reflns_theta_max 27.49
_diffrn_reflns_theta_min 1.24
_diffrn_standards_decay_% <1
_diffrn_standards_interval_time 60
_diffrn_standards_number 3
_exptl_absorpt_coefficient_mu .654
_exptl_absorpt_correction_type none
_exptl_crystal_colour yellow
_exptl_crystal_density_diffrn 1.341
_exptl_crystal_density_method 'not measured'
_exptl_crystal_description block
_exptl_crystal_F_000 1377
_exptl_crystal_size_max .50
_exptl_crystal_size_mid .25
_exptl_crystal_size_min .25
_refine_diff_density_max .301
_refine_diff_density_min -.515
_refine_ls_abs_structure_details 'see experimental'
_refine_ls_extinction_method none
_refine_ls_goodness_of_fit_ref 1.016
_refine_ls_hydrogen_treatment constr
_refine_ls_matrix_type full
_refine_ls_number_parameters 533
_refine_ls_number_reflns 5286
_refine_ls_number_restraints 1
_refine_ls_restrained_S_all 1.016
_refine_ls_R_factor_all .0461
_refine_ls_R_factor_gt .0307
_refine_ls_shift/su_max .001
_refine_ls_shift/su_mean .000
_refine_ls_structure_factor_coef Fsqd
_refine_ls_weighting_details 'calc w = 1/[\s^2^(Fo^2^)+(0.0260P)^2^+0.0482P] where P=(Fo^2^+2Fc^2^)/3'
_refine_ls_weighting_scheme calc
_refine_ls_wR_factor_ref .0662
_reflns_number_gt 4500
_reflns_number_total 5286
_reflns_threshold_expression I>2\s(I)
_cod_data_source_file fg1605.cif
_cod_data_source_block II
_cod_depositor_comments
;
The following automatic conversions were performed:
'_symmetry_cell_setting' value 'Trigonal' changed to 'trigonal' according
to '/home/saulius/struct/CIF-dictionaries/cif_core.dic' dictionary named
'cif_core.dic' version 2.4.1 from 2010-06-29.

Automatic conversion script
Id: cif_fix_enum 1527 2010-12-29 10:47:43Z saulius 

The following automatic conversions were performed:

'_symmetry_cell_setting' value 'Trigonal' changed to 'trigonal'
according to /home/saulius/struct/CIF-dictionaries/cif_core.dic
dictionary named 'cif_core.dic' version 2.4.1 from 2010-06-29.

Automatic conversion script
Id: cif_fix_values 1715 2011-07-08 13:25:40Z adriana 
;
_cod_original_sg_symbol_H-M P3
_cod_database_code 2011309
_cod_database_fobs_code 2011309

loop_
_symmetry_equiv_pos_as_xyz
'x, y, z'
'-y, x-y, z'
'-x+y, -x, z'

loop_
_atom_site_label
_atom_site_fract_x
_atom_site_fract_y
_atom_site_fract_z
_atom_site_U_iso_or_equiv
_atom_site_adp_type
_atom_site_calc_flag
_atom_site_refinement_flags
_atom_site_occupancy
_atom_site_disorder_assembly
_atom_site_disorder_group
_atom_site_type_symbol
Ni1 .0000 .0000 .59434(8) .01643(15) Uani d S 1 . . Ni
Cl1 .0000 .0000 .37490(13) .0293(3) Uani d S 1 . . Cl
P1 .03782(5) .12765(5) .67244(8) .01921(17) Uani d . 1 . . P
C111 .14886(19) .19178(19) .6793(3) .0198(6) Uani d . 1 . . C
C112 .1912(2) .2538(2) .7683(3) .0289(8) Uani d . 1 . . C
H112 .1627 .2649 .8324 .035 Uiso calc R 1 . . H
C113 .2753(2) .2989(2) .7620(4) .0349(8) Uani d . 1 . . C
H113 .3041 .3418 .8212 .042 Uiso calc R 1 . . H
C114 .3177(2) .2827(2) .6719(4) .0318(8) Uani d . 1 . . C
H114 .3754 .3130 .6706 .038 Uiso calc R 1 . . H
C115 .2760(2) .2221(2) .5832(3) .0318(8) Uani d . 1 . . C
H115 .3050 .2108 .5202 .038 Uiso calc R 1 . . H
C116 .1917(2) .1776(2) .5859(3) .0249(7) Uani d . 1 . . C
H116 .1633 .1370 .5230 .030 Uiso calc R 1 . . H
C121 .0029(2) .13179(19) .8351(3) .0204(6) Uani d . 1 . . C
C122 .0417(2) .1209(2) .9398(3) .0253(7) Uani d . 1 . . C
H122 .0900 .1185 .9280 .030 Uiso calc R 1 . . H
C123 .0095(2) .1134(2) 1.0618(3) .0305(8) Uani d . 1 . . C
H123 .0358 .1057 1.1332 .037 Uiso calc R 1 . . H
C124 -.0602(2) .1172(2) 1.0798(3) .0332(9) Uani d . 1 . . C
H124 -.0817 .1120 1.1635 .040 Uiso calc R 1 . . H
C125 -.0989(2) .1286(2) .9769(3) .0345(8) Uani d . 1 . . C
H125 -.1470 .1313 .9895 .041 Uiso calc R 1 . . H
C126 -.0668(2) .1361(2) .8537(3) .0259(7) Uani d . 1 . . C
H126 -.0931 .1441 .7826 .031 Uiso calc R 1 . . H
C131 .0140(2) .1964(2) .5825(3) .0220(7) Uani d . 1 . . C
C132 -.0154(2) .1772(2) .4581(3) .0261(7) Uani d . 1 . . C
H132 -.0248 .1278 .4202 .031 Uiso calc R 1 . . H
C133 -.0312(2) .2303(2) .3891(3) .0328(8) Uani d . 1 . . C
H133 -.0529 .2161 .3051 .039 Uiso calc R 1 . . H
C134 -.0162(2) .3026(2) .4401(3) .0348(9) Uani d . 1 . . C
H134 -.0272 .3383 .3917 .042 Uiso calc R 1 . . H
C135 .0151(2) .3235(2) .5631(4) .0333(8) Uani d . 1 . . C
H135 .0261 .3739 .5990 .040 Uiso calc R 1 . . H
C136 .0301(2) .2715(2) .6323(3) .0283(8) Uani d . 1 . . C
H136 .0519 .2865 .7161 .034 Uiso calc R 1 . . H
Ni2 .3333 .6667 .37294(7) .01646(15) Uani d S 1 . . Ni
Cl2 .3333 .6667 .59166(12) .0279(3) Uani d S 1 . . Cl
P2 .20882(5) .57495(5) .29165(8) .01965(16) Uani d . 1 . . P
C211 .19351(19) .4716(2) .2867(3) .0207(7) Uani d . 1 . . C
C212 .2248(2) .4488(2) .3882(3) .0298(8) Uani d . 1 . . C
H212 .2550 .4873 .4529 .036 Uiso calc R 1 . . H
C213 .2129(2) .3710(3) .3969(4) .0373(9) Uani d . 1 . . C
H213 .2339 .3559 .4676 .045 Uiso calc R 1 . . H
C214 .1700(3) .3153(3) .3012(4) .0401(10) Uani d . 1 . . C
H214 .1623 .2620 .3055 .048 Uiso calc R 1 . . H
C215 .1386(2) .3370(2) .2002(4) .0348(9) Uani d . 1 . . C
H215 .1089 .2984 .1354 .042 Uiso calc R 1 . . H
C216 .1500(2) .4149(2) .1921(3) .0285(8) Uani d . 1 . . C
H216 .1282 .4295 .1219 .034 Uiso calc R 1 . . H
C221 .11562(19) .5520(2) .3784(3) .0215(6) Uani d . 1 . . C
C222 .1199(2) .5701(2) .5080(3) .0279(7) Uani d . 1 . . C
H222 .1711 .5982 .5495 .033 Uiso calc R 1 . . H
C223 .0490(2) .5471(2) .5768(3) .0342(9) Uani d . 1 . . C
H223 .0523 .5592 .6656 .041 Uiso calc R 1 . . H
C224 -.0255(2) .5072(2) .5187(4) .0380(9) Uani d . 1 . . C
H224 -.0733 .4927 .5666 .046 Uiso calc R 1 . . H
C225 -.0309(2) .4880(2) .3887(4) .0336(8) Uani d . 1 . . C
H225 -.0825 .4597 .3481 .040 Uiso calc R 1 . . H
C226 .0387(2) .5101(2) .3195(3) .0273(7) Uani d . 1 . . C
H226 .0348 .4969 .2312 .033 Uiso calc R 1 . . H
C231 .18691(19) .5962(2) .1295(3) .0217(6) Uani d . 1 . . C
C232 .1484(2) .6415(2) .1136(3) .0247(7) Uani d . 1 . . C
H232 .1280 .6558 .1860 .030 Uiso calc R 1 . . H
C233 .1398(2) .6660(2) -.0083(3) .0319(8) Uani d . 1 . . C
H233 .1133 .6968 -.0185 .038 Uiso calc R 1 . . H
C234 .1694(2) .6459(2) -.1141(3) .0328(8) Uani d . 1 . . C
H234 .1633 .6628 -.1970 .039 Uiso calc R 1 . . H
C235 .2078(2) .6012(2) -.0993(3) .0288(7) Uani d . 1 . . C
H235 .2283 .5873 -.1721 .035 Uiso calc R 1 . . H
C236 .2168(2) .5765(2) .0220(3) .0251(7) Uani d . 1 . . C
H236 .2436 .5459 .0315 .030 Uiso calc R 1 . . H
Ni3 .6667 .3333 1.07600(7) .01592(14) Uani d S 1 . . Ni
Cl3 .6667 .3333 1.29591(12) .0285(3) Uani d S 1 . . Cl
P3 .56358(5) .35084(5) .99768(8) .01946(17) Uani d . 1 . . P
C311 .52501(19) .30644(19) .8395(3) .0187(6) Uani d . 1 . . C
C312 .4591(2) .2286(2) .8268(3) .0253(7) Uani d . 1 . . C
H312 .4281 .2011 .9003 .030 Uiso calc R 1 . . H
C313 .4376(2) .1902(2) .7085(3) .0293(7) Uani d . 1 . . C
H313 .3927 .1366 .7015 .035 Uiso calc R 1 . . H
C314 .4818(2) .2302(2) .6011(3) .0303(8) Uani d . 1 . . C
H314 .4675 .2039 .5202 .036 Uiso calc R 1 . . H
C315 .5470(2) .3085(2) .6109(3) .0270(7) Uani d . 1 . . C
H315 .5768 .3362 .5365 .032 Uiso calc R 1 . . H
C316 .5690(2) .3469(2) .7298(3) .0223(7) Uani d . 1 . . C
H316 .6139 .4005 .7363 .027 Uiso calc R 1 . . H
C321 .47072(19) .3140(2) 1.0940(3) .0208(7) Uani d . 1 . . C
C322 .4683(2) .2867(3) 1.2171(3) .0362(9) Uani d . 1 . . C
H322 .5134 .2840 1.2503 .043 Uiso calc R 1 . . H
C323 .3999(3) .2632(4) 1.2924(4) .0555(14) Uani d . 1 . . C
H323 .3986 .2443 1.3770 .067 Uiso calc R 1 . . H
C324 .3341(2) .2669(3) 1.2458(3) .0381(9) Uani d . 1 . . C
H324 .2876 .2509 1.2981 .046 Uiso calc R 1 . . H
C325 .3360(2) .2935(2) 1.1247(3) .0331(8) Uani d . 1 . . C
H325 .2907 .2962 1.0923 .040 Uiso calc R 1 . . H
C326 .4038(2) .3170(3) 1.0480(3) .0337(9) Uani d . 1 . . C
H326 .4043 .3353 .9632 .040 Uiso calc R 1 . . H
C331 .5903(2) .4578(2) .9835(3) .0223(7) Uani d . 1 . . C
C332 .5613(2) .4882(2) .8894(3) .0297(8) Uani d . 1 . . C
H332 .5246 .4527 .8266 .036 Uiso calc R 1 . . H
C333 .5855(3) .5698(3) .8865(4) .0398(10) Uani d . 1 . . C
H333 .5651 .5900 .8218 .048 Uiso calc R 1 . . H
C334 .6391(3) .6224(3) .9771(4) .0451(11) Uani d . 1 . . C
H334 .6576 .6789 .9721 .054 Uiso calc R 1 . . H
C335 .6654(3) .5927(2) 1.0738(4) .0425(10) Uani d . 1 . . C
H335 .7003 .6282 1.1383 .051 Uiso calc R 1 . . H
C336 .6409(2) .5103(2) 1.0773(3) .0332(8) Uani d . 1 . . C
H336 .6592 .4899 1.1448 .040 Uiso calc R 1 . . H

loop_
_atom_site_aniso_label
_atom_site_aniso_U_11
_atom_site_aniso_U_22
_atom_site_aniso_U_33
_atom_site_aniso_U_12
_atom_site_aniso_U_13
_atom_site_aniso_U_23
Ni1 .0179(2) .0179(2) .0135(3) .00895(11) .000 .000
Cl1 .0367(5) .0367(5) .0145(7) .0183(3) .000 .000
P1 .0218(4) .0197(4) .0168(4) .0109(3) -.0005(3) -.0015(3)
C111 .0195(16) .0175(16) .0209(16) .0082(13) .0011(13) .0017(12)
C112 .0305(19) .0280(19) .0294(18) .0156(16) -.0015(15) -.0064(15)
C113 .033(2) .029(2) .042(2) .0154(17) -.0076(17) -.0087(16)
C114 .0185(17) .0277(19) .044(2) .0079(15) .0001(15) .0068(16)
C115 .032(2) .038(2) .0273(18) .0190(17) .0104(15) .0057(15)
C116 .0305(19) .0254(18) .0175(15) .0129(16) .0023(13) .0022(13)
C121 .0263(17) .0178(15) .0187(15) .0123(14) .0010(13) -.0012(12)
C122 .0297(18) .0242(17) .0204(16) .0123(15) -.0013(13) -.0024(13)
C123 .040(2) .035(2) .0153(15) .0184(18) -.0030(14) -.0040(14)
C124 .046(2) .031(2) .0195(17) .0172(18) .0071(16) -.0059(14)
C125 .034(2) .040(2) .037(2) .0240(19) .0077(16) -.0009(16)
C126 .0286(19) .0279(19) .0231(16) .0155(16) .0013(14) -.0019(14)
C131 .0196(16) .0232(16) .0234(16) .0109(14) .0032(12) .0053(13)
C132 .0298(19) .0263(18) .0225(17) .0142(16) .0012(14) .0008(13)
C133 .042(2) .037(2) .0213(17) .0212(18) -.0020(15) .0025(15)
C134 .045(2) .036(2) .0331(19) .0268(19) .0073(17) .0133(16)
C135 .044(2) .0267(19) .0343(19) .0219(18) .0065(16) .0019(15)
C136 .037(2) .0247(18) .0237(17) .0153(16) -.0022(14) -.0045(14)
Ni2 .0175(2) .0175(2) .0145(3) .00873(10) .000 .000
Cl2 .0349(5) .0349(5) .0138(6) .0174(3) .000 .000
P2 .0178(4) .0217(4) .0171(4) .0082(3) -.0007(3) -.0008(3)
C211 .0190(16) .0217(16) .0206(16) .0095(14) .0058(13) .0022(13)
C212 .0228(18) .0316(19) .0331(18) .0120(16) .0016(15) .0028(15)
C213 .034(2) .041(2) .043(2) .0232(19) .0045(17) .0132(18)
C214 .033(2) .029(2) .063(3) .0188(18) .0109(19) .0080(19)
C215 .030(2) .0233(18) .046(2) .0097(16) .0015(17) -.0096(16)
C216 .0236(18) .0242(18) .0344(19) .0094(15) .0005(15) -.0023(15)
C221 .0180(16) .0228(17) .0227(15) .0095(14) .0034(12) .0017(13)
C222 .0240(17) .0290(18) .0249(16) .0089(15) -.0014(13) -.0028(14)
C223 .037(2) .036(2) .0271(18) .0167(18) .0095(16) -.0042(15)
C224 .029(2) .039(2) .046(2) .0171(18) .0115(17) -.0045(18)
C225 .0209(18) .035(2) .043(2) .0125(16) -.0002(16) -.0044(17)
C226 .0237(17) .0278(18) .0265(17) .0100(15) -.0027(14) -.0044(14)
C231 .0195(16) .0240(17) .0191(15) .0091(14) -.0034(12) -.0024(12)
C232 .0227(17) .0286(18) .0231(16) .0132(15) -.0034(13) -.0028(14)
C233 .0288(19) .037(2) .0339(19) .0196(17) -.0085(15) -.0011(16)
C234 .035(2) .039(2) .0189(16) .0149(18) -.0084(15) -.0008(15)
C235 .0313(19) .035(2) .0201(15) .0169(17) -.0023(14) -.0043(14)
C236 .0183(16) .0258(17) .0287(17) .0092(14) -.0006(13) -.0019(14)
Ni3 .0182(2) .0182(2) .0114(3) .00910(11) .000 .000
Cl3 .0371(5) .0371(5) .0113(6) .0186(3) .000 .000
P3 .0180(4) .0249(4) .0161(4) .0112(3) .0006(3) .0022(3)
C311 .0220(16) .0228(16) .0153(14) .0142(14) -.0013(12) .0011(12)
C312 .0210(16) .0270(18) .0275(17) .0118(15) -.0025(13) .0042(14)
C313 .0280(18) .0236(18) .0358(19) .0124(15) -.0073(15) -.0043(14)
C314 .040(2) .038(2) .0244(17) .0280(18) -.0125(15) -.0076(15)
C315 .036(2) .037(2) .0191(16) .0258(18) .0015(14) .0030(14)
C316 .0197(16) .0260(17) .0244(17) .0137(14) .0010(13) .0022(13)
C321 .0166(15) .0255(17) .0193(15) .0097(14) .0029(12) .0016(13)
C322 .032(2) .065(3) .0206(17) .031(2) .0039(15) .0072(17)
C323 .049(3) .112(5) .0247(19) .055(3) .0149(18) .027(2)
C324 .034(2) .061(3) .0299(19) .031(2) .0110(16) .0098(18)
C325 .0268(19) .045(2) .0336(19) .0230(18) .0029(15) .0083(17)
C326 .035(2) .050(2) .0232(17) .0261(19) .0057(15) .0157(16)
C331 .0221(17) .0230(16) .0220(16) .0113(14) .0062(13) -.0008(13)
C332 .0303(19) .0322(19) .0311(18) .0190(16) .0044(15) .0016(15)
C333 .043(2) .034(2) .049(2) .024(2) .0167(19) .0092(18)
C334 .053(3) .026(2) .055(3) .018(2) .025(2) .0014(18)
C335 .039(2) .035(2) .040(2) .0075(19) .0119(18) -.0171(18)
C336 .031(2) .039(2) .0254(18) .0143(17) .0066(15) -.0056(16)

loop_
_atom_type_symbol
_atom_type_description
_atom_type_scat_dispersion_real
_atom_type_scat_dispersion_imag
_atom_type_scat_source
C C .0033 .0016 'International Tables Vol C Tables 4.2.6.8 and 6.1.1.4'
H H .0000 .0000 'International Tables Vol C Tables 4.2.6.8 and 6.1.1.4'
Cl Cl .1484 .1585 'International Tables Vol C Tables 4.2.6.8 and 6.1.1.4'
Ni Ni .3393 1.1124 'International Tables Vol C Tables 4.2.6.8 and 6.1.1.4'
P P .1023 .0942 'International Tables Vol C Tables 4.2.6.8 and 6.1.1.4'

loop_
_geom_angle_atom_site_label_1
_geom_angle_atom_site_label_2
_geom_angle_atom_site_label_3
_geom_angle_site_symmetry_1
_geom_angle_site_symmetry_3
_geom_angle
_geom_angle_publ_flag
Cl1 Ni1 P1 . 3 110.71(3) ?
Cl1 Ni1 P1 . . 110.71(3) y
P1 Ni1 P1 3 . 108.21(3) ?
Cl1 Ni1 P1 . 2 110.71(3) ?
P1 Ni1 P1 3 2 108.21(3) ?
P1 Ni1 P1 . 2 108.21(3) y
C111 P1 C131 . . 99.05(15) ?
C111 P1 C121 . . 104.77(15) ?
C131 P1 C121 . . 102.66(15) ?
C111 P1 Ni1 . . 111.23(11) ?
C131 P1 Ni1 . . 120.55(11) ?
C121 P1 Ni1 . . 116.24(11) ?
C116 C111 C112 . . 119.2(3) ?
C116 C111 P1 . . 115.9(2) ?
C112 C111 P1 . . 124.9(3) ?
C113 C112 C111 . . 119.3(3) ?
C113 C112 H112 . . 120.4 ?
C111 C112 H112 . . 120.4 ?
C114 C113 C112 . . 121.3(3) ?
C114 C113 H113 . . 119.4 ?
C112 C113 H113 . . 119.4 ?
C113 C114 C115 . . 119.5(3) ?
C113 C114 H114 . . 120.3 ?
C115 C114 H114 . . 120.3 ?
C114 C115 C116 . . 120.1(3) ?
C114 C115 H115 . . 119.9 ?
C116 C115 H115 . . 119.9 ?
C111 C116 C115 . . 120.5(3) ?
C111 C116 H116 . . 119.7 ?
C115 C116 H116 . . 119.7 ?
C126 C121 C122 . . 119.5(3) ?
C126 C121 P1 . . 120.6(2) ?
C122 C121 P1 . . 119.4(2) ?
C123 C122 C121 . . 119.8(3) ?
C123 C122 H122 . . 120.1 ?
C121 C122 H122 . . 120.1 ?
C124 C123 C122 . . 120.4(3) ?
C124 C123 H123 . . 119.8 ?
C122 C123 H123 . . 119.8 ?
C123 C124 C125 . . 120.4(3) ?
C123 C124 H124 . . 119.8 ?
C125 C124 H124 . . 119.8 ?
C124 C125 C126 . . 119.4(3) ?
C124 C125 H125 . . 120.3 ?
C126 C125 H125 . . 120.3 ?
C121 C126 C125 . . 120.4(3) ?
C121 C126 H126 . . 119.8 ?
C125 C126 H126 . . 119.8 ?
C132 C131 C136 . . 118.0(3) ?
C132 C131 P1 . . 120.0(3) ?
C136 C131 P1 . . 121.9(3) ?
C133 C132 C131 . . 119.9(3) ?
C133 C132 H132 . . 120.1 ?
C131 C132 H132 . . 120.1 ?
C134 C133 C132 . . 121.1(3) ?
C134 C133 H133 . . 119.4 ?
C132 C133 H133 . . 119.4 ?
C133 C134 C135 . . 119.6(3) ?
C133 C134 H134 . . 120.2 ?
C135 C134 H134 . . 120.2 ?
C136 C135 C134 . . 119.8(3) ?
C136 C135 H135 . . 120.1 ?
C134 C135 H135 . . 120.1 ?
C135 C136 C131 . . 121.6(3) ?
C135 C136 H136 . . 119.2 ?
C131 C136 H136 . . 119.2 ?
Cl2 Ni2 P2 . 2_665 111.79(3) ?
Cl2 Ni2 P2 . . 111.79(3) y
P2 Ni2 P2 2_665 . 107.06(3) y
Cl2 Ni2 P2 . 3_565 111.79(3) ?
P2 Ni2 P2 2_665 3_565 107.06(3) ?
P2 Ni2 P2 . 3_565 107.06(3) ?
C211 P2 C231 . . 106.07(15) ?
C211 P2 C221 . . 98.17(15) ?
C231 P2 C221 . . 102.07(15) ?
C211 P2 Ni2 . . 112.08(11) ?
C231 P2 Ni2 . . 115.89(11) ?
C221 P2 Ni2 . . 120.31(11) ?
C212 C211 C216 . . 118.9(3) ?
C212 C211 P2 . . 116.7(2) ?
C216 C211 P2 . . 124.4(3) ?
C213 C212 C211 . . 121.2(3) ?
C213 C212 H212 . . 119.4 ?
C211 C212 H212 . . 119.4 ?
C212 C213 C214 . . 119.2(4) ?
C212 C213 H213 . . 120.4 ?
C214 C213 H213 . . 120.4 ?
C215 C214 C213 . . 120.2(4) ?
C215 C214 H214 . . 119.9 ?
C213 C214 H214 . . 119.9 ?
C214 C215 C216 . . 120.5(4) ?
C214 C215 H215 . . 119.7 ?
C216 C215 H215 . . 119.7 ?
C215 C216 C211 . . 120.0(3) ?
C215 C216 H216 . . 120.0 ?
C211 C216 H216 . . 120.0 ?
C222 C221 C226 . . 118.7(3) ?
C222 C221 P2 . . 119.5(2) ?
C226 C221 P2 . . 121.6(2) ?
C221 C222 C223 . . 119.9(3) ?
C221 C222 H222 . . 120.1 ?
C223 C222 H222 . . 120.1 ?
C224 C223 C222 . . 121.0(3) ?
C224 C223 H223 . . 119.5 ?
C222 C223 H223 . . 119.5 ?
C223 C224 C225 . . 119.8(3) ?
C223 C224 H224 . . 120.1 ?
C225 C224 H224 . . 120.1 ?
C226 C225 C224 . . 119.8(3) ?
C226 C225 H225 . . 120.1 ?
C224 C225 H225 . . 120.1 ?
C225 C226 C221 . . 120.7(3) ?
C225 C226 H226 . . 119.6 ?
C221 C226 H226 . . 119.6 ?
C232 C231 C236 . . 118.8(3) ?
C232 C231 P2 . . 119.6(2) ?
C236 C231 P2 . . 121.1(3) ?
C231 C232 C233 . . 120.1(3) ?
C231 C232 H232 . . 119.9 ?
C233 C232 H232 . . 119.9 ?
C234 C233 C232 . . 120.6(3) ?
C234 C233 H233 . . 119.7 ?
C232 C233 H233 . . 119.7 ?
C233 C234 C235 . . 119.7(3) ?
C233 C234 H234 . . 120.1 ?
C235 C234 H234 . . 120.1 ?
C234 C235 C236 . . 120.2(3) ?
C234 C235 H235 . . 119.9 ?
C236 C235 H235 . . 119.9 ?
C235 C236 C231 . . 120.6(3) ?
C235 C236 H236 . . 119.7 ?
C231 C236 H236 . . 119.7 ?
P3 Ni3 P3 3_665 2_655 108.03(3) ?
P3 Ni3 P3 3_665 . 108.03(3) ?
P3 Ni3 P3 2_655 . 108.03(3) y
P3 Ni3 Cl3 3_665 . 110.88(3) ?
P3 Ni3 Cl3 2_655 . 110.88(3) ?
P3 Ni3 Cl3 . . 110.88(3) y
C311 P3 C331 . . 105.19(14) ?
C311 P3 C321 . . 103.36(14) ?
C331 P3 C321 . . 98.47(15) ?
C311 P3 Ni3 . . 115.36(10) ?
C331 P3 Ni3 . . 113.87(11) ?
C321 P3 Ni3 . . 118.44(11) ?
C312 C311 C316 . . 118.7(3) ?
C312 C311 P3 . . 121.1(2) ?
C316 C311 P3 . . 119.6(2) ?
C311 C312 C313 . . 121.1(3) ?
C311 C312 H312 . . 119.4 ?
C313 C312 H312 . . 119.4 ?
C314 C313 C312 . . 119.7(3) ?
C314 C313 H313 . . 120.1 ?
C312 C313 H313 . . 120.1 ?
C313 C314 C315 . . 120.3(3) ?
C313 C314 H314 . . 119.9 ?
C315 C314 H314 . . 119.9 ?
C314 C315 C316 . . 120.1(3) ?
C314 C315 H315 . . 120.0 ?
C316 C315 H315 . . 120.0 ?
C315 C316 C311 . . 120.1(3) ?
C315 C316 H316 . . 120.0 ?
C311 C316 H316 . . 120.0 ?
C322 C321 C326 . . 118.7(3) ?
C322 C321 P3 . . 119.9(3) ?
C326 C321 P3 . . 121.4(2) ?
C321 C322 C323 . . 119.9(3) ?
C321 C322 H322 . . 120.0 ?
C323 C322 H322 . . 120.0 ?
C324 C323 C322 . . 120.8(3) ?
C324 C323 H323 . . 119.6 ?
C322 C323 H323 . . 119.6 ?
C325 C324 C323 . . 119.5(3) ?
C325 C324 H324 . . 120.2 ?
C323 C324 H324 . . 120.2 ?
C324 C325 C326 . . 120.4(3) ?
C324 C325 H325 . . 119.8 ?
C326 C325 H325 . . 119.8 ?
C321 C326 C325 . . 120.7(3) ?
C321 C326 H326 . . 119.7 ?
C325 C326 H326 . . 119.7 ?
C336 C331 C332 . . 118.5(3) ?
C336 C331 P3 . . 116.6(3) ?
C332 C331 P3 . . 124.8(3) ?
C333 C332 C331 . . 120.4(4) ?
C333 C332 H332 . . 119.8 ?
C331 C332 H332 . . 119.8 ?
C332 C333 C334 . . 120.5(4) ?
C332 C333 H333 . . 119.7 ?
C334 C333 H333 . . 119.7 ?
C335 C334 C333 . . 119.7(4) ?
C335 C334 H334 . . 120.1 ?
C333 C334 H334 . . 120.1 ?
C334 C335 C336 . . 119.8(4) ?
C334 C335 H335 . . 120.1 ?
C336 C335 H335 . . 120.1 ?
C331 C336 C335 . . 120.8(4) ?
C331 C336 H336 . . 119.6 ?
C335 C336 H336 . . 119.6 ?

loop_
_geom_bond_atom_site_label_1
_geom_bond_atom_site_label_2
_geom_bond_site_symmetry_2
_geom_bond_distance
_geom_bond_publ_flag
Ni1 Cl1 . 2.2933(17) y
Ni1 P1 3 2.3082(9) ?
Ni1 P1 . 2.3082(9) y
Ni1 P1 2 2.3083(9) ?
P1 C111 . 1.837(3) ?
P1 C131 . 1.841(3) ?
P1 C121 . 1.840(3) ?
C111 C116 . 1.382(4) ?
C111 C112 . 1.398(5) ?
C112 C113 . 1.388(5) ?
C112 H112 . .9500 ?
C113 C114 . 1.371(5) ?
C113 H113 . .9500 ?
C114 C115 . 1.379(5) ?
C114 H114 . .9500 ?
C115 C116 . 1.389(5) ?
C115 H115 . .9500 ?
C116 H116 . .9500 ?
C121 C126 . 1.381(5) ?
C121 C122 . 1.392(5) ?
C122 C123 . 1.390(5) ?
C122 H122 . .9500 ?
C123 C124 . 1.375(5) ?
C123 H123 . .9500 ?
C124 C125 . 1.379(5) ?
C124 H124 . .9500 ?
C125 C126 . 1.402(5) ?
C125 H125 . .9500 ?
C126 H126 . .9500 ?
C131 C132 . 1.390(5) ?
C131 C136 . 1.401(5) ?
C132 C133 . 1.391(5) ?
C132 H132 . .9500 ?
C133 C134 . 1.363(5) ?
C133 H133 . .9500 ?
C134 C135 . 1.389(5) ?
C134 H134 . .9500 ?
C135 C136 . 1.366(5) ?
C135 H135 . .9500 ?
C136 H136 . .9500 ?
Ni2 Cl2 . 2.2858(16) y
Ni2 P2 2_665 2.2887(9) ?
Ni2 P2 . 2.2887(9) y
Ni2 P2 3_565 2.2888(9) ?
P2 C211 . 1.837(3) ?
P2 C231 . 1.837(3) ?
P2 C221 . 1.838(3) ?
C211 C212 . 1.388(5) ?
C211 C216 . 1.390(5) ?
C212 C213 . 1.383(5) ?
C212 H212 . .9500 ?
C213 C214 . 1.387(6) ?
C213 H213 . .9500 ?
C214 C215 . 1.373(6) ?
C214 H214 . .9500 ?
C215 C216 . 1.387(5) ?
C215 H215 . .9500 ?
C216 H216 . .9500 ?
C221 C222 . 1.390(4) ?
C221 C226 . 1.410(5) ?
C222 C223 . 1.392(5) ?
C222 H222 . .9500 ?
C223 C224 . 1.369(6) ?
C223 H223 . .9500 ?
C224 C225 . 1.398(5) ?
C224 H224 . .9500 ?
C225 C226 . 1.376(5) ?
C225 H225 . .9500 ?
C226 H226 . .9500 ?
C231 C232 . 1.391(5) ?
C231 C236 . 1.393(4) ?
C232 C233 . 1.395(5) ?
C232 H232 . .9500 ?
C233 C234 . 1.378(5) ?
C233 H233 . .9500 ?
C234 C235 . 1.380(5) ?
C234 H234 . .9500 ?
C235 C236 . 1.392(5) ?
C235 H235 . .9500 ?
C236 H236 . .9500 ?
Ni3 P3 3_665 2.2966(9) ?
Ni3 P3 2_655 2.2966(9) ?
Ni3 P3 . 2.2966(9) y
Ni3 Cl3 . 2.2982(16) y
P3 C311 . 1.834(3) ?
P3 C331 . 1.838(3) ?
P3 C321 . 1.839(3) ?
C311 C312 . 1.387(5) ?
C311 C316 . 1.401(4) ?
C312 C313 . 1.389(5) ?
C312 H312 . .9500 ?
C313 C314 . 1.381(5) ?
C313 H313 . .9500 ?
C314 C315 . 1.385(5) ?
C314 H314 . .9500 ?
C315 C316 . 1.395(5) ?
C315 H315 . .9500 ?
C316 H316 . .9500 ?
C321 C322 . 1.380(5) ?
C321 C326 . 1.388(5) ?
C322 C323 . 1.388(5) ?
C322 H322 . .9500 ?
C323 C324 . 1.379(5) ?
C323 H323 . .9500 ?
C324 C325 . 1.356(5) ?
C324 H324 . .9500 ?
C325 C326 . 1.388(5) ?
C325 H325 . .9500 ?
C326 H326 . .9500 ?
C331 C336 . 1.387(5) ?
C331 C332 . 1.388(5) ?
C332 C333 . 1.380(5) ?
C332 H332 . .9500 ?
C333 C334 . 1.385(6) ?
C333 H333 . .9500 ?
C334 C335 . 1.368(6) ?
C334 H334 . .9500 ?
C335 C336 . 1.394(6) ?
C335 H335 . .9500 ?
C336 H336 . .9500 ?

loop_
_geom_torsion_atom_site_label_1
_geom_torsion_atom_site_label_2
_geom_torsion_atom_site_label_3
_geom_torsion_atom_site_label_4
_geom_torsion_site_symmetry_1
_geom_torsion
_geom_torsion_publ_flag
Cl1 Ni1 P1 C111 . -84.13(11) ?
P1 Ni1 P1 C111 3 37.36(12) ?
P1 Ni1 P1 C111 2 154.39(11) ?
Cl1 Ni1 P1 C131 . 31.04(12) ?
P1 Ni1 P1 C131 3 152.52(12) ?
P1 Ni1 P1 C131 2 -90.45(13) ?
Cl1 Ni1 P1 C121 . 156.11(12) ?
P1 Ni1 P1 C121 3 -82.40(12) ?
P1 Ni1 P1 C121 2 34.63(13) ?
C131 P1 C111 C116 . -95.7(3) ?
C121 P1 C111 C116 . 158.6(2) ?
Ni1 P1 C111 C116 . 32.2(3) y
C131 P1 C111 C112 . 82.4(3) ?
C121 P1 C111 C112 . -23.3(3) ?
Ni1 P1 C111 C112 . -149.7(3) y
C116 C111 C112 C113 . -.9(5) ?
P1 C111 C112 C113 . -178.9(3) ?
C111 C112 C113 C114 . -1.4(6) ?
C112 C113 C114 C115 . 2.0(6) ?
C113 C114 C115 C116 . -.4(5) ?
C112 C111 C116 C115 . 2.5(5) ?
P1 C111 C116 C115 . -179.3(3) ?
C114 C115 C116 C111 . -1.9(5) ?
C111 P1 C121 C126 . 140.7(3) ?
C131 P1 C121 C126 . 37.6(3) ?
Ni1 P1 C121 C126 . -96.1(3) y
C111 P1 C121 C122 . -46.9(3) ?
C131 P1 C121 C122 . -150.0(3) ?
Ni1 P1 C121 C122 . 76.2(3) y
C126 C121 C122 C123 . .7(5) ?
P1 C121 C122 C123 . -171.7(3) ?
C121 C122 C123 C124 . -.3(5) ?
C122 C123 C124 C125 . -.1(6) ?
C123 C124 C125 C126 . .1(6) ?
C122 C121 C126 C125 . -.7(5) ?
P1 C121 C126 C125 . 171.7(3) ?
C124 C125 C126 C121 . .3(6) ?
C111 P1 C131 C132 . 111.3(3) ?
C121 P1 C131 C132 . -141.2(3) ?
Ni1 P1 C131 C132 . -10.0(3) y
C111 P1 C131 C136 . -64.1(3) ?
C121 P1 C131 C136 . 43.4(3) ?
Ni1 P1 C131 C136 . 174.6(2) ?
C136 C131 C132 C133 . -2.7(5) ?
P1 C131 C132 C133 . -178.2(3) ?
C131 C132 C133 C134 . 1.8(6) ?
C132 C133 C134 C135 . -.2(6) ?
C133 C134 C135 C136 . -.4(6) ?
C134 C135 C136 C131 . -.5(6) ?
C132 C131 C136 C135 . 2.0(5) ?
P1 C131 C136 C135 . 177.5(3) ?
Cl2 Ni2 P2 C211 . -82.58(11) ?
P2 Ni2 P2 C211 2_665 40.15(12) ?
P2 Ni2 P2 C211 3_565 154.69(10) ?
Cl2 Ni2 P2 C231 . 155.49(12) ?
P2 Ni2 P2 C231 2_665 -81.77(12) ?
P2 Ni2 P2 C231 3_565 32.76(13) ?
Cl2 Ni2 P2 C221 . 31.92(13) ?
P2 Ni2 P2 C221 2_665 154.65(13) ?
P2 Ni2 P2 C221 3_565 -90.81(13) ?
C231 P2 C211 C212 . 165.0(2) ?
C221 P2 C211 C212 . -89.9(3) ?
Ni2 P2 C211 C212 . 37.6(3) y
C231 P2 C211 C216 . -18.1(3) ?
C221 P2 C211 C216 . 87.1(3) ?
Ni2 P2 C211 C216 . -145.5(3) y
C216 C211 C212 C213 . -.5(5) ?
P2 C211 C212 C213 . 176.6(3) ?
C211 C212 C213 C214 . 1.0(6) ?
C212 C213 C214 C215 . -1.1(6) ?
C213 C214 C215 C216 . .6(6) ?
C214 C215 C216 C211 . .0(6) ?
C212 C211 C216 C215 . .0(5) ?
P2 C211 C216 C215 . -176.9(3) ?
C211 P2 C221 C222 . 102.1(3) ?
C231 P2 C221 C222 . -149.4(3) ?
Ni2 P2 C221 C222 . -19.5(3) y
C211 P2 C221 C226 . -72.3(3) ?
C231 P2 C221 C226 . 36.2(3) ?
Ni2 P2 C221 C226 . 166.1(2) y
C226 C221 C222 C223 . -.3(5) ?
P2 C221 C222 C223 . -174.8(3) ?
C221 C222 C223 C224 . -.5(6) ?
C222 C223 C224 C225 . 1.1(6) ?
C223 C224 C225 C226 . -.8(6) ?
C224 C225 C226 C221 . .0(6) ?
C222 C221 C226 C225 . .6(5) ?
P2 C221 C226 C225 . 175.0(3) ?
C211 P2 C231 C232 . 143.4(3) ?
C221 P2 C231 C232 . 41.1(3) ?
Ni2 P2 C231 C232 . -91.5(3) y
C211 P2 C231 C236 . -44.6(3) ?
C221 P2 C231 C236 . -146.9(3) ?
Ni2 P2 C231 C236 . 80.5(3) y
C236 C231 C232 C233 . .4(5) ?
P2 C231 C232 C233 . 172.6(3) ?
C231 C232 C233 C234 . -.2(5) ?
C232 C233 C234 C235 . .0(5) ?
C233 C234 C235 C236 . .0(5) ?
C234 C235 C236 C231 . .3(5) ?
C232 C231 C236 C235 . -.5(5) ?
P2 C231 C236 C235 . -172.5(3) ?
P3 Ni3 P3 C311 3_665 85.85(11) ?
P3 Ni3 P3 C311 2_655 -30.78(12) ?
Cl3 Ni3 P3 C311 . -152.47(11) ?
P3 Ni3 P3 C331 3_665 -35.95(12) ?
P3 Ni3 P3 C331 2_655 -152.58(11) ?
Cl3 Ni3 P3 C331 . 85.74(11) ?
P3 Ni3 P3 C321 3_665 -150.96(13) ?
P3 Ni3 P3 C321 2_655 92.41(14) ?
Cl3 Ni3 P3 C321 . -29.27(13) ?
C331 P3 C311 C312 . -140.8(3) ?
C321 P3 C311 C312 . -38.0(3) ?
Ni3 P3 C311 C312 . 92.9(3) ?
C331 P3 C311 C316 . 48.0(3) ?
C321 P3 C311 C316 . 150.8(3) ?
Ni3 P3 C311 C316 . -78.4(3) ?
C316 C311 C312 C313 . 1.3(5) ?
P3 C311 C312 C313 . -170.0(3) ?
C311 C312 C313 C314 . -.7(5) ?
C312 C313 C314 C315 . -.5(5) ?
C313 C314 C315 C316 . 1.0(5) ?
C314 C315 C316 C311 . -.3(5) ?
C312 C311 C316 C315 . -.8(5) ?
P3 C311 C316 C315 . 170.6(2) ?
C311 P3 C321 C322 . 137.5(3) ?
C331 P3 C321 C322 . -114.6(3) ?
Ni3 P3 C321 C322 . 8.5(3) y
C311 P3 C321 C326 . -46.0(3) ?
C331 P3 C321 C326 . 61.9(3) ?
Ni3 P3 C321 C326 . -175.0(3) y
C326 C321 C322 C323 . -.2(6) ?
P3 C321 C322 C323 . 176.4(4) ?
C321 C322 C323 C324 . -.1(8) ?
C322 C323 C324 C325 . .3(8) ?
C323 C324 C325 C326 . .0(7) ?
C322 C321 C326 C325 . .5(6) ?
P3 C321 C326 C325 . -176.1(3) ?
C324 C325 C326 C321 . -.3(7) ?
C311 P3 C331 C336 . -163.0(3) ?
C321 P3 C331 C336 . 90.6(3) ?
Ni3 P3 C331 C336 . -35.7(3) y
C311 P3 C331 C332 . 19.5(3) ?
C321 P3 C331 C332 . -86.9(3) ?
Ni3 P3 C331 C332 . 146.8(3) y
C336 C331 C332 C333 . 2.9(5) ?
P3 C331 C332 C333 . -179.6(3) ?
C331 C332 C333 C334 . .2(6) ?
C332 C333 C334 C335 . -3.1(6) ?
C333 C334 C335 C336 . 2.9(6) ?
C332 C331 C336 C335 . -3.1(5) ?
P3 C331 C336 C335 . 179.2(3) ?
C334 C335 C336 C331 . .3(6) ?
